data_7132349
loop_
_publ_author_name
'Horsewill, Samuel J.'
'Cao, Chengyang'
'Dabney, Noah'
'Yang, Eric S.'
'Faulkner, Stephen'
'Scott, Daniel'

_publ_section_title
;
 Isolation of the elusive [Ru(bipy)3]+: a key intermediate in photoredox
 catalysis
;
_journal_name_full 'Chemical Communications'
_journal_paper_doi 10.1039/D3CC04375D
_journal_year 2023
_chemical_formula_moiety 'C30 H24 N6 Ru, C24 H20 B, C2 H3 N'
_chemical_formula_sum 'C56 H47 B N7 Ru'
_chemical_formula_weight 929.88
_chemical_name_systematic '[Ru(bipy)3][BPh4].MeCN'
_chemical_properties_physical Air-sensitive,Moisture-sensitive,Oxygen-sensitive
_space_group_crystal_system triclinic
_space_group_IT_number 2
_space_group_name_Hall '-P 1'
_space_group_name_H-M_alt 'P -1'
_atom_sites_solution_hydrogens geom
_atom_sites_solution_primary dual
_audit_creation_method SHELXL-2019/3
_audit_update_record
;
2023-08-25 deposited with the CCDC.	2023-11-15 downloaded from the CCDC.
;
_cell_angle_alpha 98.518(3)
_cell_angle_beta 108.278(3)
_cell_angle_gamma 96.802(3)
_cell_formula_units_Z 2
_cell_length_a 12.3868(4)
_cell_length_b 13.6724(4)
_cell_length_c 14.1067(5)
_cell_measurement_reflns_used 7067
_cell_measurement_temperature 150(2)
_cell_measurement_theta_max 27.4820
_cell_measurement_theta_min 3.4880
_cell_volume 2208.65(14)
_computing_cell_refinement 'CrysAlisPro 1.171.42.56a (Rigaku OD, 2022)'
_computing_data_collection 'CrysAlisPro 1.171.42.56a (Rigaku OD, 2022)'
_computing_data_reduction 'CrysAlisPro 1.171.42.56a (Rigaku OD, 2022)'
_computing_molecular_graphics 'ORTEP3 for Windows - Farrugia, L. J. J. Appl. Crystallogr. 1997, 30, 565'
_computing_publication_material
;
 'WinGX publication routines, Farrugia, 
 L. J., J. Appl. Crystallogr., 1999, 32, 837-838
;
_computing_structure_refinement
;
 SHELXL-2019/2 (Sheldrick, 2019)
 Sheldrick GM (2008) Acta Crystallogr A64:112--122 and 
 C. B. H\"ubschle, G. M. Sheldrick and B. Dittrich
 ShelXle: a Qt graphical user interface for SHELXL
 J. Appl. Cryst., 44, (2011) 1281-1284.
;
_computing_structure_solution
; 
 SHELXT
 Sheldrick, G. M. (2008). Acta Cryst. A64, 112-122.
;
_diffrn_ambient_environment N~2~
_diffrn_ambient_temperature 149.9(6)
_diffrn_detector 'CCD plate'
_diffrn_detector_area_resol_mean 8.0734
_diffrn_detector_type EosS2
_diffrn_measured_fraction_theta_full 0.998
_diffrn_measured_fraction_theta_max 0.970
_diffrn_measurement_device 'four-circle diffractometer'
_diffrn_measurement_device_type 'New Xcalibur, EosS2'
_diffrn_measurement_method '\w scans'
_diffrn_radiation_monochromator graphite
_diffrn_radiation_probe x-ray
_diffrn_radiation_type 'Mo K\a'
_diffrn_radiation_wavelength 0.71073
_diffrn_reflns_av_R_equivalents 0.0358
_diffrn_reflns_av_unetI/netI 0.0656
_diffrn_reflns_Laue_measured_fraction_full 0.998
_diffrn_reflns_Laue_measured_fraction_max 0.970
_diffrn_reflns_limit_h_max 16
_diffrn_reflns_limit_h_min -15
_diffrn_reflns_limit_k_max 17
_diffrn_reflns_limit_k_min -17
_diffrn_reflns_limit_l_max 17
_diffrn_reflns_limit_l_min -17
_diffrn_reflns_number 19980
_diffrn_reflns_point_group_measured_fraction_full 0.998
_diffrn_reflns_point_group_measured_fraction_max 0.970
_diffrn_reflns_theta_full 25.242
_diffrn_reflns_theta_max 27.481
_diffrn_reflns_theta_min 3.006
_diffrn_source 'fine-focus sealed X-ray tube'
_diffrn_source_type 'Enhance (Mo) X-ray Source'
_exptl_absorpt_coefficient_mu 0.404
_exptl_absorpt_correction_T_max 1.00000
_exptl_absorpt_correction_T_min 0.88466
_exptl_absorpt_correction_type multi-scan
_exptl_absorpt_process_details
;
CrysAlisPro 1.171.42.56a (Rigaku Oxford Diffraction, 2022)
Empirical absorption correction using spherical harmonics,
implemented in SCALE3 ABSPACK scaling algorithm.
;
_exptl_crystal_colour brown
_exptl_crystal_density_diffrn 1.398
_exptl_crystal_description block
_exptl_crystal_F_000 962
_exptl_crystal_recrystallization_method 'Re-crystallisation from solvent: MeCN'
_exptl_crystal_size_max 0.300
_exptl_crystal_size_mid 0.200
_exptl_crystal_size_min 0.100
_refine_diff_density_max 0.514
_refine_diff_density_min -0.620
_refine_diff_density_rms 0.080
_refine_ls_extinction_method none
_refine_ls_goodness_of_fit_ref 1.052
_refine_ls_hydrogen_treatment constr
_refine_ls_matrix_type full
_refine_ls_number_parameters 587
_refine_ls_number_reflns 9825
_refine_ls_number_restraints 0
_refine_ls_restrained_S_all 1.052
_refine_ls_R_factor_all 0.0604
_refine_ls_R_factor_gt 0.0441
_refine_ls_shift/su_max 0.001
_refine_ls_shift/su_mean 0.000
_refine_ls_structure_factor_coef Fsqd
_refine_ls_weighting_details 'w=1/[\s^2^(Fo^2^)+(0.0284P)^2^+1.2482P] where P=(Fo^2^+2Fc^2^)/3'
_refine_ls_weighting_scheme calc
_refine_ls_wR_factor_gt 0.0851
_refine_ls_wR_factor_ref 0.0919
_reflns_Friedel_coverage 0.000
_reflns_number_gt 8075
_reflns_number_total 9825
_reflns_threshold_expression 'I > 2\s(I)'
_cod_data_source_file d3cc04375d2.cif
_cod_data_source_block e23djs1
_cod_original_cell_volume 2208.65(13)
_cod_database_code 7132349
_shelx_shelxl_version_number 2019/3
_shelx_space_group_comment
;
The symmetry employed for this shelxl refinement is uniquely defined
by the following loop, which should always be used as a source of
symmetry information in preference to the above space-group names.
They are only intended as comments.
;
_shelx_estimated_absorpt_t_min 0.889
_shelx_estimated_absorpt_t_max 0.961
_oxdiff_exptl_absorpt_empirical_full_min 0.800
_oxdiff_exptl_absorpt_empirical_full_max 1.180
_oxdiff_exptl_absorpt_empirical_details
;
Empirical correction (ABSPACK) includes:
- Absorption correction using spherical harmonics
- Frame scaling
;

loop_
_space_group_symop_operation_xyz
'x, y, z'
'-x, -y, -z'

loop_
_atom_site_label
_atom_site_type_symbol
_atom_site_fract_x
_atom_site_fract_y
_atom_site_fract_z
_atom_site_U_iso_or_equiv
_atom_site_adp_type
_atom_site_occupancy
_atom_site_site_symmetry_order
_atom_site_calc_flag
_atom_site_refinement_flags_posn
_atom_site_refinement_flags_adp
_atom_site_refinement_flags_occupancy
_atom_site_disorder_assembly
_atom_site_disorder_group
Ru1 Ru 0.78551(2) 0.67828(2) 0.94493(2) 0.01612(7) Uani 1 1 d . . . . .
B1 B 0.2386(2) 0.8029(2) 0.5903(2) 0.0154(6) Uani 1 1 d . . . . .
N1 N 0.83527(18) 0.62599(15) 1.07893(16) 0.0192(5) Uani 1 1 d . . . . .
N2 N 0.62947(18) 0.64519(15) 0.96495(16) 0.0181(5) Uani 1 1 d . . . . .
N3 N 0.75502(18) 0.54313(15) 0.84699(16) 0.0172(5) Uani 1 1 d . . . . .
N4 N 0.71644(18) 0.71755(15) 0.80625(16) 0.0175(5) Uani 1 1 d . . . . .
N5 N 0.95069(18) 0.72184(16) 0.94872(16) 0.0187(5) Uani 1 1 d . . . . .
N6 N 0.82411(18) 0.82070(15) 1.03068(16) 0.0185(5) Uani 1 1 d . . . . .
N7 N 0.6094(4) 0.7303(3) 0.3569(3) 0.0781(12) Uani 1 1 d . . . . .
C1 C 0.9416(2) 0.6136(2) 1.1322(2) 0.0241(6) Uani 1 1 d . . . . .
H1 H 1.002115 0.628702 1.105870 0.029 Uiso 1 1 calc R U . . .
C2 C 0.9679(3) 0.5803(2) 1.2229(2) 0.0290(7) Uani 1 1 d . . . . .
H2 H 1.044854 0.573678 1.258619 0.035 Uiso 1 1 calc R U . . .
C3 C 0.8794(3) 0.5565(2) 1.2610(2) 0.0303(7) Uani 1 1 d . . . . .
H3 H 0.894704 0.531857 1.322592 0.036 Uiso 1 1 calc R U . . .
C4 C 0.7702(3) 0.5690(2) 1.2089(2) 0.0279(6) Uani 1 1 d . . . . .
H4 H 0.709185 0.553253 1.234443 0.033 Uiso 1 1 calc R U . . .
C5 C 0.7478(2) 0.60513(19) 1.1175(2) 0.0210(6) Uani 1 1 d . . . . .
C6 C 0.6363(2) 0.6204(2) 1.0578(2) 0.0223(6) Uani 1 1 d . . . . .
C7 C 0.5383(3) 0.6129(2) 1.0875(2) 0.0318(7) Uani 1 1 d . . . . .
H7 H 0.543900 0.599868 1.153038 0.038 Uiso 1 1 calc R U . . .
C8 C 0.4345(3) 0.6242(2) 1.0223(3) 0.0360(8) Uani 1 1 d . . . . .
H8 H 0.368195 0.620473 1.042737 0.043 Uiso 1 1 calc R U . . .
C9 C 0.4270(2) 0.6412(2) 0.9262(2) 0.0322(7) Uani 1 1 d . . . . .
H9 H 0.354819 0.645255 0.878249 0.039 Uiso 1 1 calc R U . . .
C10 C 0.5258(2) 0.6521(2) 0.9017(2) 0.0235(6) Uani 1 1 d . . . . .
H10 H 0.520439 0.665222 0.836301 0.028 Uiso 1 1 calc R U . . .
C11 C 0.7778(2) 0.4557(2) 0.8745(2) 0.0214(6) Uani 1 1 d . . . . .
H11 H 0.812438 0.455233 0.944712 0.026 Uiso 1 1 calc R U . . .
C12 C 0.7532(2) 0.3670(2) 0.8054(2) 0.0255(6) Uani 1 1 d . . . . .
H12 H 0.768770 0.306381 0.827797 0.031 Uiso 1 1 calc R U . . .
C13 C 0.7052(2) 0.3674(2) 0.7026(2) 0.0277(7) Uani 1 1 d . . . . .
H13 H 0.688239 0.307157 0.653334 0.033 Uiso 1 1 calc R U . . .
C14 C 0.6826(2) 0.4564(2) 0.6729(2) 0.0243(6) Uani 1 1 d . . . . .
H14 H 0.650362 0.458199 0.602730 0.029 Uiso 1 1 calc R U . . .
C15 C 0.7071(2) 0.54382(19) 0.7461(2) 0.0177(5) Uani 1 1 d . . . . .
C16 C 0.6850(2) 0.64190(19) 0.7230(2) 0.0183(5) Uani 1 1 d . . . . .
C17 C 0.6341(2) 0.6593(2) 0.6261(2) 0.0224(6) Uani 1 1 d . . . . .
H17 H 0.613740 0.605823 0.568910 0.027 Uiso 1 1 calc R U . . .
C18 C 0.6130(2) 0.7535(2) 0.6120(2) 0.0268(6) Uani 1 1 d . . . . .
H18 H 0.578905 0.765904 0.545538 0.032 Uiso 1 1 calc R U . . .
C19 C 0.6424(2) 0.8296(2) 0.6964(2) 0.0261(6) Uani 1 1 d . . . . .
H19 H 0.626701 0.894908 0.689013 0.031 Uiso 1 1 calc R U . . .
C20 C 0.6947(2) 0.8097(2) 0.7914(2) 0.0234(6) Uani 1 1 d . . . . .
H20 H 0.716380 0.862911 0.848896 0.028 Uiso 1 1 calc R U . . .
C21 C 1.0108(2) 0.6679(2) 0.9022(2) 0.0253(6) Uani 1 1 d . . . . .
H21 H 0.972313 0.605129 0.858791 0.030 Uiso 1 1 calc R U . . .
C22 C 1.1244(3) 0.6988(2) 0.9143(2) 0.0324(7) Uani 1 1 d . . . . .
H22 H 1.163269 0.658081 0.880204 0.039 Uiso 1 1 calc R U . . .
C23 C 1.1814(3) 0.7896(2) 0.9766(2) 0.0354(8) Uani 1 1 d . . . . .
H23 H 1.260504 0.812180 0.986710 0.043 Uiso 1 1 calc R U . . .
C24 C 1.1224(2) 0.8473(2) 1.0240(2) 0.0312(7) Uani 1 1 d . . . . .
H24 H 1.160748 0.910325 1.066874 0.037 Uiso 1 1 calc R U . . .
C25 C 1.0059(2) 0.8137(2) 1.0093(2) 0.0208(6) Uani 1 1 d . . . . .
C26 C 0.9349(2) 0.8693(2) 1.0524(2) 0.0215(6) Uani 1 1 d . . . . .
C27 C 0.9710(3) 0.9667(2) 1.1122(2) 0.0296(7) Uani 1 1 d . . . . .
H27 H 1.048083 1.000326 1.128288 0.035 Uiso 1 1 calc R U . . .
C28 C 0.8943(3) 1.0135(2) 1.1474(2) 0.0331(7) Uani 1 1 d . . . . .
H28 H 0.918066 1.079751 1.186944 0.040 Uiso 1 1 calc R U . . .
C29 C 0.7834(3) 0.9639(2) 1.1249(2) 0.0278(7) Uani 1 1 d . . . . .
H29 H 0.729735 0.995012 1.148935 0.033 Uiso 1 1 calc R U . . .
C30 C 0.7520(3) 0.8687(2) 1.0672(2) 0.0256(6) Uani 1 1 d . . . . .
H30 H 0.675395 0.834597 1.052082 0.031 Uiso 1 1 calc R U . . .
C31 C 0.3387(2) 0.87177(19) 0.69213(19) 0.0173(5) Uani 1 1 d . . . . .
C32 C 0.3754(2) 0.8379(2) 0.7839(2) 0.0215(6) Uani 1 1 d . . . . .
H32 H 0.341167 0.772785 0.786444 0.026 Uiso 1 1 calc R U . . .
C33 C 0.4589(3) 0.8942(2) 0.8712(2) 0.0292(7) Uani 1 1 d . . . . .
H33 H 0.481889 0.867063 0.931155 0.035 Uiso 1 1 calc R U . . .
C34 C 0.5088(3) 0.9900(2) 0.8712(2) 0.0323(7) Uani 1 1 d . . . . .
H34 H 0.568107 1.028316 0.930137 0.039 Uiso 1 1 calc R U . . .
C35 C 0.4712(3) 1.0291(2) 0.7842(2) 0.0294(7) Uani 1 1 d . . . . .
H35 H 0.502357 1.095913 0.783876 0.035 Uiso 1 1 calc R U . . .
C36 C 0.3881(2) 0.9710(2) 0.6975(2) 0.0233(6) Uani 1 1 d . . . . .
H36 H 0.363261 0.999867 0.638775 0.028 Uiso 1 1 calc R U . . .
C37 C 0.2454(2) 0.68222(18) 0.57491(19) 0.0163(5) Uani 1 1 d . . . . .
C38 C 0.3427(2) 0.64119(19) 0.6205(2) 0.0194(6) Uani 1 1 d . . . . .
H38 H 0.411084 0.685300 0.664101 0.023 Uiso 1 1 calc R U . . .
C39 C 0.3431(2) 0.5380(2) 0.6043(2) 0.0241(6) Uani 1 1 d . . . . .
H39 H 0.410768 0.513389 0.637468 0.029 Uiso 1 1 calc R U . . .
C40 C 0.2461(3) 0.4716(2) 0.5405(2) 0.0249(6) Uani 1 1 d . . . . .
H40 H 0.245254 0.401257 0.530898 0.030 Uiso 1 1 calc R U . . .
C41 C 0.1499(2) 0.5098(2) 0.4909(2) 0.0250(6) Uani 1 1 d . . . . .
H41 H 0.083110 0.465470 0.444736 0.030 Uiso 1 1 calc R U . . .
C42 C 0.1504(2) 0.61178(19) 0.5079(2) 0.0218(6) Uani 1 1 d . . . . .
H42 H 0.083057 0.635593 0.472525 0.026 Uiso 1 1 calc R U . . .
C43 C 0.1154(2) 0.82123(19) 0.60489(19) 0.0173(5) Uani 1 1 d . . . . .
C44 C 0.0464(2) 0.7552(2) 0.6376(2) 0.0258(6) Uani 1 1 d . . . . .
H44 H 0.070573 0.694030 0.652044 0.031 Uiso 1 1 calc R U . . .
C45 C -0.0563(3) 0.7756(2) 0.6499(2) 0.0361(8) Uani 1 1 d . . . . .
H45 H -0.101308 0.728038 0.671221 0.043 Uiso 1 1 calc R U . . .
C46 C -0.0930(3) 0.8640(3) 0.6313(2) 0.0386(8) Uani 1 1 d . . . . .
H46 H -0.164064 0.877207 0.637988 0.046 Uiso 1 1 calc R U . . .
C47 C -0.0252(3) 0.9331(2) 0.6028(2) 0.0344(8) Uani 1 1 d . . . . .
H47 H -0.048014 0.995719 0.592412 0.041 Uiso 1 1 calc R U . . .
C48 C 0.0760(2) 0.9115(2) 0.5892(2) 0.0232(6) Uani 1 1 d . . . . .
H48 H 0.120670 0.959934 0.568422 0.028 Uiso 1 1 calc R U . . .
C49 C 0.2499(2) 0.83702(17) 0.48679(19) 0.0155(5) Uani 1 1 d . . . . .
C50 C 0.1544(2) 0.82853(19) 0.3986(2) 0.0212(6) Uani 1 1 d . . . . .
H50 H 0.079719 0.804729 0.399738 0.025 Uiso 1 1 calc R U . . .
C51 C 0.1648(3) 0.8537(2) 0.3090(2) 0.0275(7) Uani 1 1 d . . . . .
H51 H 0.097972 0.846067 0.250528 0.033 Uiso 1 1 calc R U . . .
C52 C 0.2716(3) 0.8895(2) 0.3055(2) 0.0295(7) Uani 1 1 d . . . . .
H52 H 0.278628 0.908642 0.245359 0.035 Uiso 1 1 calc R U . . .
C53 C 0.3686(3) 0.8974(2) 0.3899(2) 0.0277(7) Uani 1 1 d . . . . .
H53 H 0.442964 0.920679 0.387702 0.033 Uiso 1 1 calc R U . . .
C54 C 0.3568(2) 0.87115(19) 0.4780(2) 0.0204(6) Uani 1 1 d . . . . .
H54 H 0.424640 0.876614 0.535076 0.025 Uiso 1 1 calc R U . . .
C55 C 0.6924(4) 0.7677(3) 0.3506(3) 0.0539(11) Uani 1 1 d . . . . .
C56 C 0.7984(4) 0.8137(3) 0.3420(3) 0.0691(13) Uani 1 1 d . . . . .
H56A H 0.813300 0.773738 0.285240 0.104 Uiso 1 1 calc R U . . .
H56B H 0.862049 0.817030 0.405319 0.104 Uiso 1 1 calc R U . . .
H56C H 0.792078 0.881763 0.329426 0.104 Uiso 1 1 calc R U . . .

loop_
_atom_site_aniso_label
_atom_site_aniso_U_11
_atom_site_aniso_U_22
_atom_site_aniso_U_33
_atom_site_aniso_U_23
_atom_site_aniso_U_13
_atom_site_aniso_U_12
Ru1 0.01719(11) 0.01787(11) 0.01489(12) 0.00244(8) 0.00725(8) 0.00501(8)
B1 0.0170(14) 0.0151(14) 0.0158(16) 0.0034(12) 0.0076(12) 0.0031(11)
N1 0.0228(12) 0.0186(11) 0.0162(12) 0.0011(9) 0.0071(10) 0.0051(9)
N2 0.0190(11) 0.0202(11) 0.0167(12) 0.0031(9) 0.0078(10) 0.0056(9)
N3 0.0173(11) 0.0182(11) 0.0192(12) 0.0022(9) 0.0106(9) 0.0051(9)
N4 0.0164(11) 0.0182(11) 0.0202(13) 0.0039(9) 0.0089(10) 0.0036(9)
N5 0.0173(11) 0.0248(12) 0.0151(12) 0.0057(9) 0.0057(9) 0.0051(9)
N6 0.0228(12) 0.0186(11) 0.0152(12) 0.0027(9) 0.0073(10) 0.0057(9)
N7 0.076(3) 0.091(3) 0.064(3) 0.012(2) 0.017(2) 0.026(2)
C1 0.0221(14) 0.0281(15) 0.0231(16) 0.0046(12) 0.0083(12) 0.0068(12)
C2 0.0287(16) 0.0339(17) 0.0218(16) 0.0068(13) 0.0032(13) 0.0091(13)
C3 0.0370(18) 0.0355(17) 0.0194(16) 0.0088(13) 0.0083(14) 0.0094(14)
C4 0.0328(16) 0.0345(17) 0.0189(16) 0.0068(13) 0.0118(13) 0.0052(13)
C5 0.0241(14) 0.0226(14) 0.0185(15) 0.0032(11) 0.0102(12) 0.0050(11)
C6 0.0254(15) 0.0225(14) 0.0214(15) 0.0042(12) 0.0111(12) 0.0044(12)
C7 0.0324(17) 0.0396(18) 0.0335(19) 0.0155(15) 0.0205(15) 0.0086(14)
C8 0.0259(16) 0.046(2) 0.049(2) 0.0187(17) 0.0248(16) 0.0100(14)
C9 0.0204(15) 0.0412(18) 0.038(2) 0.0178(15) 0.0090(14) 0.0073(13)
C10 0.0208(14) 0.0282(15) 0.0238(16) 0.0095(12) 0.0075(12) 0.0073(12)
C11 0.0212(14) 0.0258(15) 0.0220(16) 0.0083(12) 0.0111(12) 0.0074(11)
C12 0.0333(16) 0.0206(14) 0.0272(17) 0.0056(12) 0.0150(14) 0.0073(12)
C13 0.0350(17) 0.0204(15) 0.0281(17) -0.0022(12) 0.0148(14) 0.0041(12)
C14 0.0266(15) 0.0264(15) 0.0174(15) -0.0004(12) 0.0069(12) 0.0023(12)
C15 0.0160(13) 0.0222(14) 0.0173(14) 0.0035(11) 0.0092(11) 0.0029(11)
C16 0.0160(13) 0.0203(13) 0.0207(15) 0.0031(11) 0.0094(11) 0.0030(11)
C17 0.0204(14) 0.0305(15) 0.0178(15) 0.0032(12) 0.0087(12) 0.0055(12)
C18 0.0242(15) 0.0390(17) 0.0234(17) 0.0142(13) 0.0108(13) 0.0110(13)
C19 0.0279(15) 0.0244(15) 0.0300(17) 0.0118(13) 0.0112(13) 0.0077(12)
C20 0.0237(14) 0.0216(14) 0.0272(17) 0.0053(12) 0.0115(13) 0.0040(11)
C21 0.0258(15) 0.0290(15) 0.0243(16) 0.0044(12) 0.0121(13) 0.0081(12)
C22 0.0244(16) 0.0451(19) 0.0339(19) 0.0092(15) 0.0163(14) 0.0104(14)
C23 0.0196(15) 0.048(2) 0.042(2) 0.0152(16) 0.0121(14) 0.0039(14)
C24 0.0246(16) 0.0351(17) 0.0308(18) 0.0098(14) 0.0060(14) -0.0013(13)
C25 0.0210(14) 0.0252(15) 0.0164(15) 0.0087(12) 0.0049(11) 0.0036(11)
C26 0.0253(15) 0.0234(14) 0.0140(14) 0.0062(11) 0.0038(12) 0.0028(12)
C27 0.0332(17) 0.0273(16) 0.0223(17) 0.0018(13) 0.0049(13) -0.0013(13)
C28 0.052(2) 0.0209(15) 0.0209(17) 0.0003(12) 0.0062(15) 0.0083(14)
C29 0.0362(17) 0.0274(16) 0.0217(16) 0.0018(12) 0.0114(14) 0.0124(13)
C30 0.0285(15) 0.0272(15) 0.0234(16) 0.0035(12) 0.0115(13) 0.0084(12)
C31 0.0157(13) 0.0222(14) 0.0162(14) 0.0031(11) 0.0080(11) 0.0049(11)
C32 0.0254(15) 0.0217(14) 0.0174(15) 0.0018(11) 0.0075(12) 0.0060(11)
C33 0.0322(16) 0.0379(18) 0.0173(16) 0.0008(13) 0.0064(13) 0.0163(14)
C34 0.0234(15) 0.0453(19) 0.0197(17) -0.0104(14) 0.0048(13) 0.0012(14)
C35 0.0323(17) 0.0243(15) 0.0272(17) -0.0087(13) 0.0146(14) -0.0073(13)
C36 0.0273(15) 0.0239(15) 0.0203(15) 0.0018(12) 0.0120(12) 0.0020(12)
C37 0.0196(13) 0.0177(13) 0.0147(14) 0.0049(11) 0.0095(11) 0.0029(10)
C38 0.0225(14) 0.0212(14) 0.0154(14) 0.0027(11) 0.0083(11) 0.0036(11)
C39 0.0325(16) 0.0268(15) 0.0225(16) 0.0110(12) 0.0161(13) 0.0151(13)
C40 0.0400(17) 0.0156(13) 0.0268(17) 0.0049(12) 0.0215(14) 0.0050(12)
C41 0.0286(15) 0.0210(14) 0.0245(16) -0.0012(12) 0.0123(13) -0.0010(12)
C42 0.0215(14) 0.0219(14) 0.0219(16) 0.0027(12) 0.0081(12) 0.0037(11)
C43 0.0160(13) 0.0205(13) 0.0120(13) -0.0008(10) 0.0023(10) 0.0014(10)
C44 0.0286(16) 0.0218(14) 0.0276(17) -0.0001(12) 0.0136(13) 0.0010(12)
C45 0.0286(17) 0.0406(19) 0.038(2) -0.0024(15) 0.0193(15) -0.0090(14)
C46 0.0206(16) 0.061(2) 0.0330(19) -0.0018(16) 0.0111(14) 0.0116(15)
C47 0.0359(18) 0.049(2) 0.0252(18) 0.0095(15) 0.0123(14) 0.0252(16)
C48 0.0265(15) 0.0278(15) 0.0179(15) 0.0053(12) 0.0098(12) 0.0081(12)
C49 0.0204(13) 0.0117(12) 0.0144(14) 0.0008(10) 0.0059(11) 0.0046(10)
C50 0.0240(14) 0.0202(14) 0.0196(15) 0.0020(11) 0.0073(12) 0.0070(11)
C51 0.0415(18) 0.0269(15) 0.0123(15) 0.0027(12) 0.0037(13) 0.0151(14)
C52 0.055(2) 0.0203(15) 0.0201(16) 0.0065(12) 0.0204(15) 0.0088(14)
C53 0.0391(17) 0.0217(15) 0.0255(17) 0.0017(12) 0.0187(14) -0.0005(13)
C54 0.0231(14) 0.0194(14) 0.0178(15) 0.0006(11) 0.0074(12) 0.0027(11)
C55 0.071(3) 0.050(3) 0.035(2) 0.0038(18) 0.007(2) 0.025(2)
C56 0.095(4) 0.050(3) 0.052(3) -0.012(2) 0.024(3) 0.003(2)

loop_
_atom_type_symbol
_atom_type_description
_atom_type_scat_dispersion_real
_atom_type_scat_dispersion_imag
_atom_type_scat_source
C C 0.0033 0.0016 'International Tables Vol C Tables 4.2.6.8 and 6.1.1.4'
H H 0.0000 0.0000 'International Tables Vol C Tables 4.2.6.8 and 6.1.1.4'
B B 0.0013 0.0007 'International Tables Vol C Tables 4.2.6.8 and 6.1.1.4'
N N 0.0061 0.0033 'International Tables Vol C Tables 4.2.6.8 and 6.1.1.4'
Ru Ru -1.2594 0.8363 'International Tables Vol C Tables 4.2.6.8 and 6.1.1.4'

loop_
_geom_angle_atom_site_label_1
_geom_angle_atom_site_label_2
_geom_angle_atom_site_label_3
_geom_angle
_geom_angle_site_symmetry_1
_geom_angle_site_symmetry_3
_geom_angle_publ_flag
N5 Ru1 N2 170.95(9) . . ?
N5 Ru1 N6 79.12(9) . . ?
N2 Ru1 N6 94.12(8) . . ?
N5 Ru1 N3 96.06(8) . . ?
N2 Ru1 N3 91.19(8) . . ?
N6 Ru1 N3 172.98(8) . . ?
N5 Ru1 N4 92.28(8) . . ?
N2 Ru1 N4 94.48(8) . . ?
N6 Ru1 N4 96.51(8) . . ?
N3 Ru1 N4 78.47(8) . . ?
N5 Ru1 N1 94.34(8) . . ?
N2 Ru1 N1 79.30(8) . . ?
N6 Ru1 N1 87.92(8) . . ?
N3 Ru1 N1 97.59(8) . . ?
N4 Ru1 N1 172.63(9) . . ?
C49 B1 C31 110.9(2) . . ?
C49 B1 C43 111.5(2) . . ?
C31 B1 C43 105.1(2) . . ?
C49 B1 C37 105.3(2) . . ?
C31 B1 C37 114.0(2) . . ?
C43 B1 C37 110.3(2) . . ?
C1 N1 C5 118.2(2) . . ?
C1 N1 Ru1 127.41(18) . . ?
C5 N1 Ru1 114.35(17) . . ?
C10 N2 C6 118.2(2) . . ?
C10 N2 Ru1 127.04(18) . . ?
C6 N2 Ru1 114.58(17) . . ?
C11 N3 C15 118.4(2) . . ?
C11 N3 Ru1 125.54(18) . . ?
C15 N3 Ru1 116.11(16) . . ?
C20 N4 C16 118.0(2) . . ?
C20 N4 Ru1 125.76(18) . . ?
C16 N4 Ru1 116.18(16) . . ?
C21 N5 C25 118.0(2) . . ?
C21 N5 Ru1 126.67(19) . . ?
C25 N5 Ru1 115.21(17) . . ?
C30 N6 C26 118.6(2) . . ?
C30 N6 Ru1 126.31(19) . . ?
C26 N6 Ru1 115.12(17) . . ?
N1 C1 C2 123.6(3) . . ?
N1 C1 H1 118.2 . . ?
C2 C1 H1 118.2 . . ?
C1 C2 C3 118.5(3) . . ?
C1 C2 H2 120.7 . . ?
C3 C2 H2 120.7 . . ?
C4 C3 C2 119.2(3) . . ?
C4 C3 H3 120.4 . . ?
C2 C3 H3 120.4 . . ?
C3 C4 C5 120.2(3) . . ?
C3 C4 H4 119.9 . . ?
C5 C4 H4 119.9 . . ?
N1 C5 C4 120.2(2) . . ?
N1 C5 C6 115.8(2) . . ?
C4 C5 C6 124.1(2) . . ?
N2 C6 C7 119.8(2) . . ?
N2 C6 C5 115.1(2) . . ?
C7 C6 C5 125.0(3) . . ?
C8 C7 C6 120.1(3) . . ?
C8 C7 H7 119.9 . . ?
C6 C7 H7 119.9 . . ?
C7 C8 C9 119.3(3) . . ?
C7 C8 H8 120.3 . . ?
C9 C8 H8 120.3 . . ?
C10 C9 C8 118.6(3) . . ?
C10 C9 H9 120.7 . . ?
C8 C9 H9 120.7 . . ?
N2 C10 C9 123.6(3) . . ?
N2 C10 H10 118.2 . . ?
C9 C10 H10 118.2 . . ?
N3 C11 C12 122.9(3) . . ?
N3 C11 H11 118.6 . . ?
C12 C11 H11 118.6 . . ?
C11 C12 C13 119.0(2) . . ?
C11 C12 H12 120.5 . . ?
C13 C12 H12 120.5 . . ?
C14 C13 C12 118.9(3) . . ?
C14 C13 H13 120.6 . . ?
C12 C13 H13 120.6 . . ?
C13 C14 C15 119.8(3) . . ?
C13 C14 H14 120.1 . . ?
C15 C14 H14 120.1 . . ?
N3 C15 C14 121.0(2) . . ?
N3 C15 C16 114.8(2) . . ?
C14 C15 C16 124.3(2) . . ?
N4 C16 C17 121.0(2) . . ?
N4 C16 C15 114.5(2) . . ?
C17 C16 C15 124.5(2) . . ?
C18 C17 C16 120.4(3) . . ?
C18 C17 H17 119.8 . . ?
C16 C17 H17 119.8 . . ?
C17 C18 C19 118.6(3) . . ?
C17 C18 H18 120.7 . . ?
C19 C18 H18 120.7 . . ?
C20 C19 C18 119.2(3) . . ?
C20 C19 H19 120.4 . . ?
C18 C19 H19 120.4 . . ?
N4 C20 C19 122.8(3) . . ?
N4 C20 H20 118.6 . . ?
C19 C20 H20 118.6 . . ?
N5 C21 C22 123.5(3) . . ?
N5 C21 H21 118.3 . . ?
C22 C21 H21 118.3 . . ?
C21 C22 C23 119.1(3) . . ?
C21 C22 H22 120.5 . . ?
C23 C22 H22 120.5 . . ?
C24 C23 C22 119.1(3) . . ?
C24 C23 H23 120.5 . . ?
C22 C23 H23 120.5 . . ?
C23 C24 C25 120.4(3) . . ?
C23 C24 H24 119.8 . . ?
C25 C24 H24 119.8 . . ?
N5 C25 C24 120.0(3) . . ?
N5 C25 C26 115.0(2) . . ?
C24 C25 C26 125.0(3) . . ?
N6 C26 C27 119.8(2) . . ?
N6 C26 C25 115.2(2) . . ?
C27 C26 C25 125.0(3) . . ?
C28 C27 C26 119.8(3) . . ?
C28 C27 H27 120.1 . . ?
C26 C27 H27 120.1 . . ?
C29 C28 C27 119.8(3) . . ?
C29 C28 H28 120.1 . . ?
C27 C28 H28 120.1 . . ?
C30 C29 C28 118.5(3) . . ?
C30 C29 H29 120.8 . . ?
C28 C29 H29 120.8 . . ?
N6 C30 C29 123.5(3) . . ?
N6 C30 H30 118.2 . . ?
C29 C30 H30 118.2 . . ?
C32 C31 C36 114.3(2) . . ?
C32 C31 B1 122.0(2) . . ?
C36 C31 B1 123.6(2) . . ?
C33 C32 C31 123.4(3) . . ?
C33 C32 H32 118.3 . . ?
C31 C32 H32 118.3 . . ?
C34 C33 C32 120.0(3) . . ?
C34 C33 H33 120.0 . . ?
C32 C33 H33 120.0 . . ?
C35 C34 C33 118.9(3) . . ?
C35 C34 H34 120.5 . . ?
C33 C34 H34 120.5 . . ?
C34 C35 C36 120.0(3) . . ?
C34 C35 H35 120.0 . . ?
C36 C35 H35 120.0 . . ?
C35 C36 C31 123.2(3) . . ?
C35 C36 H36 118.4 . . ?
C31 C36 H36 118.4 . . ?
C38 C37 C42 114.6(2) . . ?
C38 C37 B1 125.3(2) . . ?
C42 C37 B1 120.0(2) . . ?
C39 C38 C37 122.6(3) . . ?
C39 C38 H38 118.7 . . ?
C37 C38 H38 118.7 . . ?
C40 C39 C38 120.5(2) . . ?
C40 C39 H39 119.8 . . ?
C38 C39 H39 119.8 . . ?
C39 C40 C41 118.5(2) . . ?
C39 C40 H40 120.8 . . ?
C41 C40 H40 120.8 . . ?
C42 C41 C40 120.4(3) . . ?
C42 C41 H41 119.8 . . ?
C40 C41 H41 119.8 . . ?
C41 C42 C37 123.3(2) . . ?
C41 C42 H42 118.3 . . ?
C37 C42 H42 118.3 . . ?
C44 C43 C48 115.1(2) . . ?
C44 C43 B1 125.1(2) . . ?
C48 C43 B1 119.6(2) . . ?
C45 C44 C43 122.5(3) . . ?
C45 C44 H44 118.8 . . ?
C43 C44 H44 118.8 . . ?
C46 C45 C44 120.4(3) . . ?
C46 C45 H45 119.8 . . ?
C44 C45 H45 119.8 . . ?
C45 C46 C47 119.0(3) . . ?
C45 C46 H46 120.5 . . ?
C47 C46 H46 120.5 . . ?
C46 C47 C48 120.1(3) . . ?
C46 C47 H47 119.9 . . ?
C48 C47 H47 119.9 . . ?
C47 C48 C43 122.7(3) . . ?
C47 C48 H48 118.6 . . ?
C43 C48 H48 118.6 . . ?
C54 C49 C50 115.0(2) . . ?
C54 C49 B1 122.3(2) . . ?
C50 C49 B1 122.6(2) . . ?
C51 C50 C49 122.6(3) . . ?
C51 C50 H50 118.7 . . ?
C49 C50 H50 118.7 . . ?
C52 C51 C50 120.0(3) . . ?
C52 C51 H51 120.0 . . ?
C50 C51 H51 120.0 . . ?
C51 C52 C53 119.6(3) . . ?
C51 C52 H52 120.2 . . ?
C53 C52 H52 120.2 . . ?
C52 C53 C54 119.6(3) . . ?
C52 C53 H53 120.2 . . ?
C54 C53 H53 120.2 . . ?
C53 C54 C49 123.2(3) . . ?
C53 C54 H54 118.4 . . ?
C49 C54 H54 118.4 . . ?
N7 C55 C56 179.0(5) . . ?
C55 C56 H56A 109.5 . . ?
C55 C56 H56B 109.5 . . ?
H56A C56 H56B 109.5 . . ?
C55 C56 H56C 109.5 . . ?
H56A C56 H56C 109.5 . . ?
H56B C56 H56C 109.5 . . ?

loop_
_geom_bond_atom_site_label_1
_geom_bond_atom_site_label_2
_geom_bond_distance
_geom_bond_site_symmetry_2
_geom_bond_publ_flag
Ru1 N5 2.044(2) . ?
Ru1 N2 2.048(2) . ?
Ru1 N6 2.050(2) . ?
Ru1 N3 2.054(2) . ?
Ru1 N4 2.054(2) . ?
Ru1 N1 2.059(2) . ?
B1 C49 1.638(4) . ?
B1 C31 1.641(4) . ?
B1 C43 1.646(4) . ?
B1 C37 1.648(4) . ?
N1 C1 1.340(3) . ?
N1 C5 1.376(3) . ?
N2 C10 1.337(3) . ?
N2 C6 1.381(3) . ?
N3 C11 1.344(3) . ?
N3 C15 1.361(3) . ?
N4 C20 1.351(3) . ?
N4 C16 1.363(3) . ?
N5 C21 1.350(3) . ?
N5 C25 1.374(3) . ?
N6 C30 1.349(3) . ?
N6 C26 1.371(3) . ?
N7 C55 1.128(5) . ?
C1 C2 1.378(4) . ?
C1 H1 0.9500 . ?
C2 C3 1.391(4) . ?
C2 H2 0.9500 . ?
C3 C4 1.367(4) . ?
C3 H3 0.9500 . ?
C4 C5 1.407(4) . ?
C4 H4 0.9500 . ?
C5 C6 1.432(4) . ?
C6 C7 1.400(4) . ?
C7 C8 1.367(4) . ?
C7 H7 0.9500 . ?
C8 C9 1.386(4) . ?
C8 H8 0.9500 . ?
C9 C10 1.370(4) . ?
C9 H9 0.9500 . ?
C10 H10 0.9500 . ?
C11 C12 1.375(4) . ?
C11 H11 0.9500 . ?
C12 C13 1.385(4) . ?
C12 H12 0.9500 . ?
C13 C14 1.375(4) . ?
C13 H13 0.9500 . ?
C14 C15 1.392(4) . ?
C14 H14 0.9500 . ?
C15 C16 1.463(3) . ?
C16 C17 1.384(4) . ?
C17 C18 1.374(4) . ?
C17 H17 0.9500 . ?
C18 C19 1.380(4) . ?
C18 H18 0.9500 . ?
C19 C20 1.377(4) . ?
C19 H19 0.9500 . ?
C20 H20 0.9500 . ?
C21 C22 1.369(4) . ?
C21 H21 0.9500 . ?
C22 C23 1.376(4) . ?
C22 H22 0.9500 . ?
C23 C24 1.375(4) . ?
C23 H23 0.9500 . ?
C24 C25 1.401(4) . ?
C24 H24 0.9500 . ?
C25 C26 1.442(4) . ?
C26 C27 1.405(4) . ?
C27 C28 1.380(4) . ?
C27 H27 0.9500 . ?
C28 C29 1.375(4) . ?
C28 H28 0.9500 . ?
C29 C30 1.370(4) . ?
C29 H29 0.9500 . ?
C30 H30 0.9500 . ?
C31 C32 1.399(3) . ?
C31 C36 1.402(4) . ?
C32 C33 1.382(4) . ?
C32 H32 0.9500 . ?
C33 C34 1.380(4) . ?
C33 H33 0.9500 . ?
C34 C35 1.379(4) . ?
C34 H34 0.9500 . ?
C35 C36 1.384(4) . ?
C35 H35 0.9500 . ?
C36 H36 0.9500 . ?
C37 C38 1.400(3) . ?
C37 C42 1.404(4) . ?
C38 C39 1.396(4) . ?
C38 H38 0.9500 . ?
C39 C40 1.378(4) . ?
C39 H39 0.9500 . ?
C40 C41 1.384(4) . ?
C40 H40 0.9500 . ?
C41 C42 1.378(4) . ?
C41 H41 0.9500 . ?
C42 H42 0.9500 . ?
C43 C44 1.394(4) . ?
C43 C48 1.402(3) . ?
C44 C45 1.391(4) . ?
C44 H44 0.9500 . ?
C45 C46 1.373(4) . ?
C45 H45 0.9500 . ?
C46 C47 1.377(4) . ?
C46 H46 0.9500 . ?
C47 C48 1.385(4) . ?
C47 H47 0.9500 . ?
C48 H48 0.9500 . ?
C49 C54 1.400(3) . ?
C49 C50 1.401(4) . ?
C50 C51 1.397(4) . ?
C50 H50 0.9500 . ?
C51 C52 1.373(4) . ?
C51 H51 0.9500 . ?
C52 C53 1.381(4) . ?
C52 H52 0.9500 . ?
C53 C54 1.388(4) . ?
C53 H53 0.9500 . ?
C54 H54 0.9500 . ?
C55 C56 1.436(6) . ?
C56 H56A 0.9800 . ?
C56 H56B 0.9800 . ?
C56 H56C 0.9800 . ?

loop_
_geom_torsion_atom_site_label_1
_geom_torsion_atom_site_label_2
_geom_torsion_atom_site_label_3
_geom_torsion_atom_site_label_4
_geom_torsion
_geom_torsion_site_symmetry_1
_geom_torsion_site_symmetry_2
_geom_torsion_site_symmetry_3
_geom_torsion_site_symmetry_4
_geom_torsion_publ_flag
C5 N1 C1 C2 0.6(4) . . . . ?
Ru1 N1 C1 C2 178.4(2) . . . . ?
N1 C1 C2 C3 1.0(4) . . . . ?
C1 C2 C3 C4 -1.5(4) . . . . ?
C2 C3 C4 C5 0.3(4) . . . . ?
C1 N1 C5 C4 -1.9(4) . . . . ?
Ru1 N1 C5 C4 -179.9(2) . . . . ?
C1 N1 C5 C6 179.6(2) . . . . ?
Ru1 N1 C5 C6 1.5(3) . . . . ?
C3 C4 C5 N1 1.4(4) . . . . ?
C3 C4 C5 C6 179.9(3) . . . . ?
C10 N2 C6 C7 -6.2(4) . . . . ?
Ru1 N2 C6 C7 169.2(2) . . . . ?
C10 N2 C6 C5 174.4(2) . . . . ?
Ru1 N2 C6 C5 -10.1(3) . . . . ?
N1 C5 C6 N2 5.7(3) . . . . ?
C4 C5 C6 N2 -172.8(3) . . . . ?
N1 C5 C6 C7 -173.7(3) . . . . ?
C4 C5 C6 C7 7.8(4) . . . . ?
N2 C6 C7 C8 3.8(4) . . . . ?
C5 C6 C7 C8 -176.8(3) . . . . ?
C6 C7 C8 C9 1.2(5) . . . . ?
C7 C8 C9 C10 -3.8(5) . . . . ?
C6 N2 C10 C9 3.7(4) . . . . ?
Ru1 N2 C10 C9 -171.2(2) . . . . ?
C8 C9 C10 N2 1.4(5) . . . . ?
C15 N3 C11 C12 -1.1(4) . . . . ?
Ru1 N3 C11 C12 178.57(19) . . . . ?
N3 C11 C12 C13 1.6(4) . . . . ?
C11 C12 C13 C14 -0.7(4) . . . . ?
C12 C13 C14 C15 -0.5(4) . . . . ?
C11 N3 C15 C14 -0.2(4) . . . . ?
Ru1 N3 C15 C14 -179.92(19) . . . . ?
C11 N3 C15 C16 179.9(2) . . . . ?
Ru1 N3 C15 C16 0.2(3) . . . . ?
C13 C14 C15 N3 1.0(4) . . . . ?
C13 C14 C15 C16 -179.1(2) . . . . ?
C20 N4 C16 C17 1.1(4) . . . . ?
Ru1 N4 C16 C17 177.93(19) . . . . ?
C20 N4 C16 C15 -177.6(2) . . . . ?
Ru1 N4 C16 C15 -0.8(3) . . . . ?
N3 C15 C16 N4 0.4(3) . . . . ?
C14 C15 C16 N4 -179.5(2) . . . . ?
N3 C15 C16 C17 -178.3(2) . . . . ?
C14 C15 C16 C17 1.8(4) . . . . ?
N4 C16 C17 C18 -0.8(4) . . . . ?
C15 C16 C17 C18 177.7(2) . . . . ?
C16 C17 C18 C19 -0.7(4) . . . . ?
C17 C18 C19 C20 1.8(4) . . . . ?
C16 N4 C20 C19 0.1(4) . . . . ?
Ru1 N4 C20 C19 -176.4(2) . . . . ?
C18 C19 C20 N4 -1.6(4) . . . . ?
C25 N5 C21 C22 1.7(4) . . . . ?
Ru1 N5 C21 C22 -174.9(2) . . . . ?
N5 C21 C22 C23 -0.3(4) . . . . ?
C21 C22 C23 C24 -0.7(4) . . . . ?
C22 C23 C24 C25 0.3(4) . . . . ?
C21 N5 C25 C24 -2.1(4) . . . . ?
Ru1 N5 C25 C24 174.86(19) . . . . ?
C21 N5 C25 C26 177.1(2) . . . . ?
Ru1 N5 C25 C26 -5.9(3) . . . . ?
C23 C24 C25 N5 1.2(4) . . . . ?
C23 C24 C25 C26 -177.9(3) . . . . ?
C30 N6 C26 C27 0.4(4) . . . . ?
Ru1 N6 C26 C27 -178.96(19) . . . . ?
C30 N6 C26 C25 -179.0(2) . . . . ?
Ru1 N6 C26 C25 1.6(3) . . . . ?
N5 C25 C26 N6 2.8(3) . . . . ?
C24 C25 C26 N6 -178.0(2) . . . . ?
N5 C25 C26 C27 -176.6(2) . . . . ?
C24 C25 C26 C27 2.6(4) . . . . ?
N6 C26 C27 C28 -1.0(4) . . . . ?
C25 C26 C27 C28 178.4(3) . . . . ?
C26 C27 C28 C29 0.9(4) . . . . ?
C27 C28 C29 C30 -0.3(4) . . . . ?
C26 N6 C30 C29 0.2(4) . . . . ?
Ru1 N6 C30 C29 179.5(2) . . . . ?
C28 C29 C30 N6 -0.2(4) . . . . ?
C49 B1 C31 C32 -156.5(2) . . . . ?
C43 B1 C31 C32 82.9(3) . . . . ?
C37 B1 C31 C32 -37.9(3) . . . . ?
C49 B1 C31 C36 28.5(3) . . . . ?
C43 B1 C31 C36 -92.1(3) . . . . ?
C37 B1 C31 C36 147.1(2) . . . . ?
C36 C31 C32 C33 -4.2(4) . . . . ?
B1 C31 C32 C33 -179.6(2) . . . . ?
C31 C32 C33 C34 1.4(4) . . . . ?
C32 C33 C34 C35 2.2(4) . . . . ?
C33 C34 C35 C36 -2.6(4) . . . . ?
C34 C35 C36 C31 -0.4(4) . . . . ?
C32 C31 C36 C35 3.7(4) . . . . ?
B1 C31 C36 C35 179.0(2) . . . . ?
C49 B1 C37 C38 102.2(3) . . . . ?
C31 B1 C37 C38 -19.6(3) . . . . ?
C43 B1 C37 C38 -137.5(2) . . . . ?
C49 B1 C37 C42 -74.6(3) . . . . ?
C31 B1 C37 C42 163.6(2) . . . . ?
C43 B1 C37 C42 45.7(3) . . . . ?
C42 C37 C38 C39 -3.0(4) . . . . ?
B1 C37 C38 C39 -179.9(2) . . . . ?
C37 C38 C39 C40 0.8(4) . . . . ?
C38 C39 C40 C41 1.9(4) . . . . ?
C39 C40 C41 C42 -2.2(4) . . . . ?
C40 C41 C42 C37 -0.1(4) . . . . ?
C38 C37 C42 C41 2.6(4) . . . . ?
B1 C37 C42 C41 179.8(2) . . . . ?
C49 B1 C43 C44 138.9(3) . . . . ?
C31 B1 C43 C44 -100.9(3) . . . . ?
C37 B1 C43 C44 22.4(3) . . . . ?
C49 B1 C43 C48 -44.7(3) . . . . ?
C31 B1 C43 C48 75.5(3) . . . . ?
C37 B1 C43 C48 -161.2(2) . . . . ?
C48 C43 C44 C45 2.5(4) . . . . ?
B1 C43 C44 C45 179.0(3) . . . . ?
C43 C44 C45 C46 -1.0(5) . . . . ?
C44 C45 C46 C47 -1.6(5) . . . . ?
C45 C46 C47 C48 2.6(5) . . . . ?
C46 C47 C48 C43 -1.1(5) . . . . ?
C44 C43 C48 C47 -1.4(4) . . . . ?
B1 C43 C48 C47 -178.2(3) . . . . ?
C31 B1 C49 C54 34.6(3) . . . . ?
C43 B1 C49 C54 151.3(2) . . . . ?
C37 B1 C49 C54 -89.2(3) . . . . ?
C31 B1 C49 C50 -149.4(2) . . . . ?
C43 B1 C49 C50 -32.7(3) . . . . ?
C37 B1 C49 C50 86.8(3) . . . . ?
C54 C49 C50 C51 -1.0(4) . . . . ?
B1 C49 C50 C51 -177.3(2) . . . . ?
C49 C50 C51 C52 -0.8(4) . . . . ?
C50 C51 C52 C53 2.0(4) . . . . ?
C51 C52 C53 C54 -1.4(4) . . . . ?
C52 C53 C54 C49 -0.5(4) . . . . ?
C50 C49 C54 C53 1.6(4) . . . . ?
B1 C49 C54 C53 177.9(2) . . . . ?
